data_1549540
loop_
_publ_author_name
'K\"oferstein, Roberto'
'Robl, Christian'

_publ_section_title
;
 Cd(H2O)2[C6H3(COO)2(COOH)] - Ein zweidimensionales Koordinationspolymer
 mit Kationenaustauschermerkmalen
;
_journal_coden_ASTM ZAACAB
_journal_issue 6-7
_journal_name_full 'Zeitschrift f\"ur Anorganische und Allgemeine Chemie'
_journal_page_first 1035
_journal_paper_doi 10.1002/zaac.200400480
_journal_volume 631
_journal_year 2005
_chemical_formula_sum 'C9 H8 Cd O8'
_chemical_formula_weight 356.550
_space_group_IT_number 15
_symmetry_Int_Tables_number 15
_symmetry_space_group_name_Hall '-C 2yc'
_symmetry_space_group_name_H-M 'C 1 2/c 1'
_audit_creation_date 2018-06-13
_audit_creation_method SHELXL
_audit_update_record 2018-06-13
_cell_angle_alpha 90.000
_cell_angle_beta 117.897(8)
_cell_angle_gamma 90.000
_cell_formula_units_Z 8
_cell_length_a 19.730(2)
_cell_length_b 9.1074(7)
_cell_length_c 13.3681(10)
_cell_volume 2123.0(4)
_refine_ls_R_factor_all 0.026
_refine_ls_R_factor_obs 0.023
_cod_data_source_file Cdtrim1.cif
_cod_data_source_block cd14tri
_cod_original_cell_volume 2123.0(3)
_cod_original_sg_symbol_Hall -C_2yc
_cod_database_code 1549540

loop_
_symmetry_equiv_pos_site_id
_symmetry_equiv_pos_as_xyz
1 x,y,z
2 -x,y,1/2-z
3 -x,-y,-z
4 x,-y,1/2+z
5 1/2+x,1/2+y,z
6 1/2-x,1/2+y,1/2-z
7 1/2-x,1/2-y,-z
8 1/2+x,1/2-y,1/2+z

loop_
_atom_site_aniso_label
_atom_site_aniso_U_11
_atom_site_aniso_U_22
_atom_site_aniso_U_33
_atom_site_aniso_U_12
_atom_site_aniso_U_13
_atom_site_aniso_U_23
Cd 0.0138(2) 0.0159(2) 0.0297(2) 0.00115(9) -0.00054(12) -0.00066(10)
OW1 0.0300(15) 0.029(2) 0.0369(15) 0.0036(12) 0.0115(13) 0.0036(12)
OW2 0.042(2) 0.0283(15) 0.041(2) -0.0022(13) 0.0195(14) -0.0042(12)
O1 0.0175(13) 0.0261(14) 0.043(2) 0.0002(11) -0.0008(12) -0.0056(12)
O2 0.0187(12) 0.0174(12) 0.0330(13) 0.0047(10) 0.0015(11) 0.0022(11)
O3 0.0233(13) 0.0110(12) 0.047(2) 0.0006(11) 0.0011(12) -0.0013(11)
O4 0.0155(12) 0.0196(12) 0.0398(14) -0.0013(11) 0.0020(11) -0.0035(11)
O5 0.0188(14) 0.0150(13) 0.058(2) 0.0025(11) -0.0027(13) 0.0034(12)
O6 0.0198(13) 0.0139(13) 0.063(2) -0.0008(11) -0.0034(13) 0.0019(13)
C1 0.0138(15) 0.018(2) 0.0171(14) 0.0026(14) 0.0058(13) 0.0008(13)
C2 0.018(2) 0.014(2) 0.020(2) 0.0014(14) 0.0080(14) 0.0000(13)
C3 0.016(2) 0.013(2) 0.0176(15) 0.0000(13) 0.0074(13) 0.0004(12)
C4 0.011(2) 0.018(2) 0.021(2) 0.0016(13) 0.0039(14) 0.0025(13)
C5 0.015(2) 0.014(2) 0.0195(15) 0.0003(13) 0.0050(13) 0.0004(13)
C6 0.017(2) 0.015(2) 0.021(2) -0.0035(14) 0.0049(13) -0.0018(13)
C7 0.013(2) 0.021(2) 0.021(2) 0.0002(14) 0.0053(13) -0.0040(14)
C8 0.018(2) 0.017(2) 0.021(2) -0.0018(14) 0.0069(14) -0.0017(13)
C9 0.018(2) 0.013(2) 0.027(2) 0.0009(14) 0.0049(15) 0.0014(14)

loop_
_atom_site_label
_atom_site_type_symbol
_atom_site_fract_x
_atom_site_fract_y
_atom_site_fract_z
_atom_site_occupancy
_atom_site_symmetry_multiplicity
_atom_site_Wyckoff_symbol
_atom_site_calc_flag
_atom_site_thermal_displace_type
_atom_site_U_iso_or_equiv
Cd Cd 0.311995(13) 0.9033(0) 0.1937(0) 1.000 8 f d Uani 0.02411(12)
OW1 O 0.2794(2) 0.9073(3) 0.3443(2) 1.000 8 f d Uani 0.0336(6)
OW2 O 0.3411(2) 0.8837(3) 0.0452(2) 1.000 8 f d Uani 0.0371(7)
O1 O 0.2201(1) 1.1083(3) 0.0886(2) 1.000 8 f d Uani 0.0349(6)
O2 O 0.1875(1) 0.8757(3) 0.0708(2) 1.000 8 f d Uani 0.0273(6)
O3 O -0.0753(1) 0.7129(3) -0.1934(2) 1.000 8 f d Uani 0.0331(6)
O4 O -0.1650(1) 0.8731(3) -0.2870(2) 1.000 8 f d Uani 0.0294(6)
O5 O -0.1103(2) 1.3971(3) -0.2256(2) 1.000 8 f d Uani 0.0389(7)
O6 O 0.0083(1) 1.4785(3) -0.1143(3) 1.000 8 f d Uani 0.0411(7)
C1 C 0.0892(2) 1.0471(4) -0.0378(2) 1.000 8 f d Uani 0.0169(6)
C2 C 0.0362(2) 0.9338(4) -0.0894(3) 1.000 8 f d Uani 0.0176(6)
C3 C -0.0401(2) 0.9650(3) -0.1632(2) 1.000 8 f d Uani 0.0156(6)
C4 C -0.0635(2) 1.1101(4) -0.1844(3) 1.000 8 f d Uani 0.0182(7)
C5 C -0.0120(2) 1.2228(3) -0.1333(3) 1.000 8 f d Uani 0.0175(6)
C6 C 0.0649(2) 1.1925(4) -0.0606(3) 1.000 8 f d Uani 0.0193(7)
C7 C 0.1706(2) 1.0104(4) 0.0443(3) 1.000 8 f d Uani 0.0195(7)
C8 C -0.0975(2) 0.8444(4) -0.2187(3) 1.000 8 f d Uani 0.0199(7)
C9 C -0.0423(2) 1.3748(4) -0.1616(3) 1.000 8 f d Uani 0.0215(7)
H1 H 0.0506(19) 0.8393(39) -0.0759(26) 1.000 8 f d Uiso 0.017(5)
H2 H -0.1132(19) 1.1391(37) -0.2276(27) 1.000 8 f d Uiso 0.017(5)
H3 H 0.0992(18) 1.2676(39) -0.0280(26) 1.000 8 f d Uiso 0.017(5)
H4 H -0.0155(33) 1.5756(63) -0.1428(48) 1.000 8 f d Uiso 0.095(9)
HW11 H 0.2743(33) 0.8161(68) 0.3661(47) 1.000 8 f d Uiso 0.095(9)
HW12 H 0.2415(34) 0.9694(68) 0.3181(50) 1.000 8 f d Uiso 0.095(9)
HW21 H 0.3267(34) 0.7934(67) 0.0061(48) 1.000 8 f d Uiso 0.095(9)
HW22 H 0.3026(33) 0.9343(68) -0.0005(49) 1.000 8 f d Uiso 0.095(9)

loop_
_atom_type_symbol
Cd
O
C
H

loop_
_geom_angle_atom_site_label_1
_geom_angle_atom_site_label_2
_geom_angle_atom_site_label_3
_geom_angle_site_symmetry_1
_geom_angle_site_symmetry_2
_geom_angle_site_symmetry_3
_geom_angle
_geom_angle_publ_flag
O2 Cd O3 . . 8_565 145.90(8) no
O2 Cd O5 . . 8_575 134.07(9) no
O3 Cd O5 8_565 . 8_575 80.00(8) no
O2 Cd OW2 . . . 89.39(10) no
O3 Cd OW2 8_565 . . 88.58(10) no
O5 Cd OW2 8_575 . . 94.85(11) no
O2 Cd OW1 . . . 89.13(10) no
O3 Cd OW1 8_565 . . 90.74(10) no
O5 Cd OW1 8_575 . . 88.61(10) no
OW2 Cd OW1 . . . 176.3(1) no
O2 Cd O1 . . . 54.47(8) no
O3 Cd O1 8_565 . . 159.43(8) no
O5 Cd O1 8_575 . . 79.86(9) no
OW2 Cd O1 . . . 88.98(10) no
OW1 Cd O1 . . . 92.93(9) no
O2 Cd O4 . . 8_565 92.62(8) no
O3 Cd O4 8_565 . 8_565 53.30(8) no
O5 Cd O4 8_575 . 8_565 133.30(8) no
OW2 Cd O4 . . 8_565 84.66(9) no
OW1 Cd O4 . . 8_565 92.01(9) no
O1 Cd O4 . . 8_565 146.59(8) no
O2 Cd C7 . . . 27.45(9) no
O3 Cd C7 8_565 . . 172.90(9) no
O5 Cd C7 8_575 . . 106.80(9) no
OW2 Cd C7 . . . 88.79(10) no
OW1 Cd C7 . . . 91.47(9) no
O1 Cd C7 . . . 27.02(9) no
O4 Cd C7 8_565 . . 119.86(9) no
Cd OW1 HW11 . . . 112.0(36) no
Cd OW1 HW12 . . . 101.0(38) no
HW11 OW1 HW12 . . . 121.6(52) no
Cd OW2 HW21 . . . 114.2(35) no
Cd OW2 HW22 . . . 94.3(40) no
HW21 OW2 HW22 . . . 97.9(48) no
C7 O1 Cd . . . 86.2(2) no
C7 O2 Cd . . . 98.6(2) no
C8 O3 Cd . . 8_464 98.9(2) no
C8 O4 Cd . . 8_464 86.9(2) no
C9 O5 Cd . . 8_474 137.1(2) no
C9 O6 H4 . . . 110.1(33) no
C6 C1 C2 . . . 119.5(3) no
C6 C1 C7 . . . 120.9(3) no
C2 C1 C7 . . . 119.6(3) no
C3 C2 C1 . . . 120.7(3) no
C3 C2 H1 . . . 118.4(21) no
C1 C2 H1 . . . 121.0(21) no
C4 C3 C2 . . . 119.2(3) no
C4 C3 C8 . . . 119.7(3) no
C2 C3 C8 . . . 121.1(3) no
C5 C4 C3 . . . 120.8(3) no
C5 C4 H2 . . . 115.0(22) no
C3 C4 H2 . . . 124.1(22) no
C4 C5 C6 . . . 120.5(3) no
C4 C5 C9 . . . 116.9(3) no
C6 C5 C9 . . . 122.7(3) no
C1 C6 C5 . . . 119.5(3) no
C1 C6 H3 . . . 120.2(20) no
C5 C6 H3 . . . 120.3(20) no
O1 C7 O2 . . . 120.7(3) no
O1 C7 C1 . . . 121.4(3) no
O2 C7 C1 . . . 117.9(3) no
O1 C7 Cd . . . 66.8(2) no
O2 C7 Cd . . . 54.0(2) no
C1 C7 Cd . . . 171.8(2) no
O4 C8 O3 . . . 121.0(3) no
O4 C8 C3 . . . 120.7(3) no
O3 C8 C3 . . . 118.3(3) no
O5 C9 O6 . . . 123.9(3) no
O5 C9 C5 . . . 120.8(3) no
O6 C9 C5 . . . 115.3(3) no

loop_
_geom_bond_atom_site_label_1
_geom_bond_atom_site_label_2
_geom_bond_site_symmetry_1
_geom_bond_site_symmetry_2
_geom_bond_distance
_geom_bond_publ_flag
Cd O2 . . 2.240(2) no
Cd O3 . 8_565 2.281(2) no
Cd O5 . 8_575 2.296(2) no
Cd OW2 . . 2.318(3) no
Cd OW1 . . 2.383(3) no
Cd O1 . . 2.523(3) no
Cd O4 . 8_565 2.550(2) no
Cd C7 . . 2.740(3) no
OW1 HW11 . . 0.90(6) no
OW1 HW12 . . 0.87(6) no
OW2 HW21 . . 0.94(6) no
OW2 HW22 . . 0.85(6) no
O1 C7 . . 1.247(4) no
O2 C7 . . 1.277(4) no
O3 C8 . . 1.265(4) no
O3 Cd . 8_464 2.281(2) no
O4 C8 . . 1.240(4) no
O4 Cd . 8_464 2.550(2) no
O5 C9 . . 1.225(4) no
O5 Cd . 8_474 2.296(2) no
O6 C9 . . 1.303(4) no
O6 H4 . . 0.99(6) no
C1 C6 . . 1.393(5) no
C1 C2 . . 1.399(5) no
C1 C7 . . 1.499(4) no
C2 C3 . . 1.390(4) no
C2 H1 . . 0.90(3) no
C3 C4 . . 1.384(4) no
C3 C8 . . 1.501(4) no
C4 C5 . . 1.379(4) no
C4 H2 . . 0.91(3) no
C5 C6 . . 1.393(4) no
C5 C9 . . 1.484(4) no
C6 H3 . . 0.92(3) no
